data_4324270
loop_
_publ_author_name
'Etienne Baranoff'
'Simona Fantacci'
'Filippo De Angelis'
'Xianxi Zhang'
'Rosario Scopelliti'
'Michael Gr\"atzel'
'Md. Khaja Nazeeruddin'

_publ_section_title
;
 Cyclometalated Iridium(III) Complexes Based on Phenyl-Imidazole Ligand
;
_journal_name_full 'Inorganic Chemistry'
_journal_page_first 451
_journal_page_last 462
_journal_paper_doi 10.1021/ic901834v
_journal_volume 50
_journal_year 2011
_chemical_formula_moiety 'C29 H33 Ir N4 O2,  1.70(C H2 Cl2)'
_chemical_formula_sum 'C30.7 H36.4 Cl3.4 Ir N4 O2'
_chemical_formula_weight 806.17
_chemical_name_systematic
; 
 ? 
;
_space_group_IT_number 2
_symmetry_cell_setting triclinic
_symmetry_space_group_name_Hall '-P 1'
_symmetry_space_group_name_H-M 'P -1'
_atom_sites_solution_hydrogens geom
_atom_sites_solution_primary direct
_atom_sites_solution_secondary difmap
_audit_creation_method SHELXL-97
_cell_angle_alpha 69.463(10)
_cell_angle_beta 83.415(14)
_cell_angle_gamma 77.185(9)
_cell_formula_units_Z 2
_cell_length_a 9.2362(17)
_cell_length_b 13.6956(15)
_cell_length_c 14.136(2)
_cell_measurement_reflns_used 544
_cell_measurement_temperature 100(2)
_cell_measurement_theta_max 22
_cell_measurement_theta_min 3
_cell_volume 1631.5(4)
_computing_cell_refinement 'Dirax/lsq (Duisenberg & Schreurs, 1989-2000)'
_computing_data_collection 'Collect (Bruker AXS BV, 1997-2004)'
_computing_data_reduction 'EvalCCD (Duisenberg & Schreurs, 1990-2000)'
_computing_molecular_graphics 'Bruker SHELXTL'
_computing_publication_material 'Bruker SHELXTL'
_computing_structure_refinement 'SHELXL-97 (Sheldrick, 1997)'
_computing_structure_solution 'SHELXS-97 (Sheldrick, 1990)'
_diffrn_ambient_temperature 100(2)
_diffrn_measured_fraction_theta_full 0.990
_diffrn_measured_fraction_theta_max 0.990
_diffrn_measurement_device_type 'Bruker APEX II CCD'
_diffrn_measurement_method 'phi and omega scans'
_diffrn_radiation_monochromator graphite
_diffrn_radiation_source 'fine-focus sealed tube'
_diffrn_radiation_type MoK\a
_diffrn_radiation_wavelength 0.71073
_diffrn_reflns_av_R_equivalents 0.0584
_diffrn_reflns_av_sigmaI/netI 0.0517
_diffrn_reflns_limit_h_max 11
_diffrn_reflns_limit_h_min -12
_diffrn_reflns_limit_k_max 17
_diffrn_reflns_limit_k_min -16
_diffrn_reflns_limit_l_max 18
_diffrn_reflns_limit_l_min -18
_diffrn_reflns_number 27355
_diffrn_reflns_theta_full 27.50
_diffrn_reflns_theta_max 27.50
_diffrn_reflns_theta_min 3.03
_exptl_absorpt_coefficient_mu 4.404
_exptl_absorpt_correction_T_max 0.7456
_exptl_absorpt_correction_T_min 0.5057
_exptl_absorpt_correction_type multi-scan
_exptl_absorpt_process_details 'SADABS 2008, Bruker AXS, 2008'
_exptl_crystal_colour yellow
_exptl_crystal_density_diffrn 1.641
_exptl_crystal_description prismatic
_exptl_crystal_F_000 799
_exptl_crystal_size_max 0.49
_exptl_crystal_size_mid 0.39
_exptl_crystal_size_min 0.31
_refine_diff_density_max 4.222
_refine_diff_density_min -1.953
_refine_diff_density_rms 0.241
_refine_ls_extinction_method none
_refine_ls_goodness_of_fit_ref 1.209
_refine_ls_hydrogen_treatment constr
_refine_ls_matrix_type full
_refine_ls_number_parameters 407
_refine_ls_number_reflns 7401
_refine_ls_number_restraints 54
_refine_ls_restrained_S_all 1.211
_refine_ls_R_factor_all 0.0565
_refine_ls_R_factor_gt 0.0473
_refine_ls_shift/su_max 0.000
_refine_ls_shift/su_mean 0.000
_refine_ls_structure_factor_coef Fsqd
_refine_ls_weighting_details 'calc w=1/[\s^2^(Fo^2^)+(0.0000P)^2^+31.3834P] where P=(Fo^2^+2Fc^2^)/3'
_refine_ls_weighting_scheme calc
_refine_ls_wR_factor_gt 0.1242
_refine_ls_wR_factor_ref 0.1291
_reflns_number_gt 6626
_reflns_number_total 7401
_reflns_threshold_expression >2sigma(I)
_cod_data_source_file ic901834v_si_001.cif
_cod_data_source_block eb3
_cod_original_formula_sum 'C30.70 H36.40 Cl3.40 Ir N4 O2'
_cod_database_code 4324270

loop_
_symmetry_equiv_pos_as_xyz
'x, y, z'
'-x, -y, -z'

loop_
_atom_site_label
_atom_site_type_symbol
_atom_site_fract_x
_atom_site_fract_y
_atom_site_fract_z
_atom_site_U_iso_or_equiv
_atom_site_adp_type
_atom_site_occupancy
_atom_site_symmetry_multiplicity
_atom_site_calc_flag
_atom_site_refinement_flags
_atom_site_disorder_assembly
_atom_site_disorder_group
Ir1 Ir 0.55738(3) 0.28818(2) 0.31603(2) 0.01024(9) Uani 1 1 d . . .
O1 O 0.6347(6) 0.3602(4) 0.1623(4) 0.0170(11) Uani 1 1 d . . .
O2 O 0.4242(6) 0.2113(4) 0.2598(4) 0.0144(11) Uani 1 1 d . . .
N1 N 0.4081(7) 0.4284(5) 0.3007(5) 0.0117(12) Uani 1 1 d . . .
N2 N 0.3453(7) 0.5841(5) 0.3223(5) 0.0134(13) Uani 1 1 d . . .
N3 N 0.7099(7) 0.1477(5) 0.3512(5) 0.0118(12) Uani 1 1 d . . .
N4 N 0.8032(7) -0.0089(5) 0.4610(5) 0.0164(13) Uani 1 1 d . . .
C1 C 0.6778(9) 0.3642(6) 0.3660(6) 0.0149(15) Uani 1 1 d . . .
C2 C 0.8253(9) 0.3279(6) 0.3972(6) 0.0161(15) Uani 1 1 d . . .
H2 H 0.8777 0.2610 0.3942 0.019 Uiso 1 1 calc R . .
C3 C 0.8973(9) 0.3875(7) 0.4327(6) 0.0186(16) Uani 1 1 d . . .
H3 H 0.9969 0.3614 0.4533 0.022 Uiso 1 1 calc R . .
C4 C 0.8209(9) 0.4856(6) 0.4375(6) 0.0160(15) Uani 1 1 d . . .
H4 H 0.8692 0.5259 0.4620 0.019 Uiso 1 1 calc R . .
C5 C 0.6759(9) 0.5255(6) 0.4072(6) 0.0156(15) Uani 1 1 d . . .
H5 H 0.6245 0.5926 0.4105 0.019 Uiso 1 1 calc R . .
C6 C 0.6059(8) 0.4634(6) 0.3709(6) 0.0135(15) Uani 1 1 d . . .
C7 C 0.4555(8) 0.4969(6) 0.3328(6) 0.0120(14) Uani 1 1 d . . .
C8 C 0.2230(8) 0.5687(6) 0.2845(6) 0.0147(15) Uani 1 1 d . . .
C9 C 0.2617(8) 0.4711(6) 0.2718(5) 0.0117(14) Uani 1 1 d . . .
C10 C 0.3521(9) 0.6767(6) 0.3499(6) 0.0183(16) Uani 1 1 d . . .
H10A H 0.3687 0.6539 0.4223 0.027 Uiso 1 1 calc R . .
H10B H 0.2582 0.7281 0.3345 0.027 Uiso 1 1 calc R . .
H10C H 0.4339 0.7099 0.3112 0.027 Uiso 1 1 calc R . .
C11 C 0.0811(9) 0.6491(7) 0.2625(7) 0.0220(18) Uani 1 1 d . . .
H11A H 0.0100 0.6220 0.2367 0.033 Uiso 1 1 calc R . .
H11B H 0.1010 0.7155 0.2117 0.033 Uiso 1 1 calc R . .
H11C H 0.0394 0.6627 0.3247 0.033 Uiso 1 1 calc R . .
C12 C 0.1750(9) 0.4137(6) 0.2336(6) 0.0171(16) Uani 1 1 d . . .
H12A H 0.0723 0.4531 0.2239 0.026 Uiso 1 1 calc R . .
H12B H 0.1758 0.3424 0.2828 0.026 Uiso 1 1 calc R . .
H12C H 0.2199 0.4081 0.1690 0.026 Uiso 1 1 calc R . .
C13 C 0.5982(9) 0.3447(6) 0.0855(6) 0.0159(15) Uani 1 1 d . . .
C14 C 0.5046(9) 0.2781(7) 0.0856(6) 0.0189(16) Uani 1 1 d . . .
H14 H 0.4941 0.2720 0.0219 0.023 Uiso 1 1 calc R . .
C15 C 0.4231(9) 0.2183(6) 0.1676(6) 0.0151(15) Uani 1 1 d . . .
C16 C 0.6744(10) 0.4003(8) -0.0142(6) 0.0250(19) Uani 1 1 d . . .
H16A H 0.6446 0.4774 -0.0306 0.038 Uiso 1 1 calc R . .
H16B H 0.6452 0.3798 -0.0680 0.038 Uiso 1 1 calc R . .
H16C H 0.7824 0.3793 -0.0081 0.038 Uiso 1 1 calc R . .
C17 C 0.3230(11) 0.1558(6) 0.1464(6) 0.0217(18) Uani 1 1 d . . .
H17A H 0.3653 0.0797 0.1738 0.033 Uiso 1 1 calc R . .
H17B H 0.3140 0.1767 0.0732 0.033 Uiso 1 1 calc R . .
H17C H 0.2245 0.1705 0.1783 0.033 Uiso 1 1 calc R . .
C18 C 0.8344(9) 0.1010(6) 0.3054(6) 0.0158(15) Uani 1 1 d . . .
C19 C 0.8919(9) 0.0038(6) 0.3730(6) 0.0171(16) Uani 1 1 d . . .
C20 C 0.6945(8) 0.0802(6) 0.4451(6) 0.0129(14) Uani 1 1 d . . .
C21 C 0.5709(9) 0.1126(6) 0.5101(6) 0.0148(15) Uani 1 1 d . . .
C22 C 0.5327(9) 0.0546(6) 0.6088(6) 0.0177(16) Uani 1 1 d . . .
H22 H 0.5887 -0.0145 0.6406 0.021 Uiso 1 1 calc R . .
C23 C 0.4135(10) 0.0968(6) 0.6612(6) 0.0191(16) Uani 1 1 d . . .
H23 H 0.3881 0.0570 0.7287 0.023 Uiso 1 1 calc R . .
C24 C 0.3302(10) 0.1993(7) 0.6135(6) 0.0184(16) Uani 1 1 d . . .
H24 H 0.2489 0.2289 0.6490 0.022 Uiso 1 1 calc R . .
C25 C 0.3675(8) 0.2573(6) 0.5139(6) 0.0143(15) Uani 1 1 d . . .
H25 H 0.3092 0.3255 0.4821 0.017 Uiso 1 1 calc R . .
C26 C 0.4908(9) 0.2165(6) 0.4591(5) 0.0134(15) Uani 1 1 d . . .
C27 C 0.8866(9) 0.1543(7) 0.1992(6) 0.0214(17) Uani 1 1 d . . .
H27A H 0.9761 0.1090 0.1819 0.032 Uiso 1 1 calc R . .
H27B H 0.9095 0.2228 0.1934 0.032 Uiso 1 1 calc R . .
H27C H 0.8084 0.1660 0.1529 0.032 Uiso 1 1 calc R . .
C28 C 1.0210(9) -0.0804(7) 0.3620(7) 0.0220(18) Uani 1 1 d . . .
H28A H 0.9850 -0.1443 0.3672 0.033 Uiso 1 1 calc R . .
H28B H 1.0903 -0.0976 0.4157 0.033 Uiso 1 1 calc R . .
H28C H 1.0720 -0.0543 0.2960 0.033 Uiso 1 1 calc R . .
C29 C 0.8208(10) -0.1018(6) 0.5530(6) 0.0210(17) Uani 1 1 d . . .
H29A H 0.8550 -0.0836 0.6066 0.031 Uiso 1 1 calc R . .
H29B H 0.8941 -0.1598 0.5398 0.031 Uiso 1 1 calc R . .
H29C H 0.7253 -0.1244 0.5742 0.031 Uiso 1 1 calc R . .
Cl1 Cl 0.3302(3) 0.29333(19) -0.15692(17) 0.0314(5) Uani 1 1 d . . .
Cl2 Cl 0.1156(3) 0.4069(2) -0.04326(17) 0.0318(5) Uani 1 1 d . . .
C30 C 0.2530(10) 0.4183(7) -0.1431(7) 0.0263(19) Uani 1 1 d . . .
H30A H 0.2081 0.4676 -0.2071 0.032 Uiso 1 1 calc R . .
H30B H 0.3330 0.4484 -0.1292 0.032 Uiso 1 1 calc R . .
Cl3A Cl 0.2955(10) -0.0988(6) 0.1047(7) 0.080(2) Uani 0.55 1 d PDU A -1
Cl4A Cl 0.1768(12) 0.0607(7) -0.0791(7) 0.100(3) Uani 0.55 1 d PDU A -1
C31A C 0.216(4) -0.0638(19) -0.0039(18) 0.093(8) Uani 0.55 1 d PDU A -1
H31A H 0.2800 -0.1044 -0.0440 0.111 Uiso 0.55 1 calc PR A -1
H31B H 0.1212 -0.0901 0.0115 0.111 Uiso 0.55 1 calc PR A -1
Cl3B Cl 0.347(4) -0.018(4) -0.025(4) 0.140(13) Uani 0.15 1 d PDU B -2
Cl4B Cl 0.055(3) -0.037(2) 0.033(2) 0.072(7) Uani 0.15 1 d PDU B -2
C31B C 0.230(5) -0.071(11) 0.073(4) 0.089(12) Uani 0.15 1 d PDU B -2
H31C H 0.2614 -0.1495 0.0990 0.107 Uiso 0.15 1 calc PR B -2
H31D H 0.2350 -0.0439 0.1288 0.107 Uiso 0.15 1 calc PR B -2

loop_
_atom_site_aniso_label
_atom_site_aniso_U_11
_atom_site_aniso_U_22
_atom_site_aniso_U_33
_atom_site_aniso_U_23
_atom_site_aniso_U_13
_atom_site_aniso_U_12
Ir1 0.01002(14) 0.00904(14) 0.01128(14) -0.00400(10) -0.00106(9) 0.00021(9)
O1 0.021(3) 0.015(3) 0.014(3) -0.005(2) -0.001(2) 0.000(2)
O2 0.008(2) 0.015(3) 0.018(3) -0.005(2) -0.002(2) 0.001(2)
N1 0.011(3) 0.010(3) 0.012(3) -0.004(2) -0.001(2) 0.001(2)
N2 0.012(3) 0.012(3) 0.015(3) -0.004(2) -0.001(2) -0.001(2)
N3 0.009(3) 0.012(3) 0.015(3) -0.008(2) -0.002(2) 0.000(2)
N4 0.014(3) 0.014(3) 0.022(3) -0.007(3) -0.004(3) 0.001(3)
C1 0.019(4) 0.018(4) 0.010(3) -0.004(3) 0.002(3) -0.012(3)
C2 0.016(4) 0.012(4) 0.022(4) -0.009(3) -0.003(3) -0.001(3)
C3 0.010(4) 0.020(4) 0.022(4) -0.003(3) -0.004(3) 0.000(3)
C4 0.019(4) 0.011(4) 0.020(4) -0.008(3) -0.001(3) -0.003(3)
C5 0.015(4) 0.011(4) 0.019(4) -0.006(3) -0.002(3) 0.002(3)
C6 0.005(3) 0.020(4) 0.016(3) -0.007(3) 0.000(3) -0.001(3)
C7 0.009(3) 0.009(3) 0.017(4) -0.005(3) -0.002(3) 0.000(3)
C8 0.012(4) 0.020(4) 0.011(3) -0.004(3) 0.001(3) -0.003(3)
C9 0.009(3) 0.012(4) 0.014(3) -0.004(3) -0.002(3) -0.001(3)
C10 0.014(4) 0.012(4) 0.029(4) -0.009(3) -0.004(3) 0.003(3)
C11 0.011(4) 0.021(4) 0.030(5) -0.007(4) -0.005(3) 0.002(3)
C12 0.011(4) 0.017(4) 0.023(4) -0.007(3) -0.003(3) 0.001(3)
C13 0.020(4) 0.012(4) 0.015(4) -0.003(3) -0.002(3) -0.004(3)
C14 0.019(4) 0.022(4) 0.015(4) -0.007(3) -0.003(3) -0.001(3)
C15 0.019(4) 0.010(4) 0.014(4) -0.004(3) -0.005(3) 0.004(3)
C16 0.025(5) 0.031(5) 0.016(4) -0.005(4) 0.005(3) -0.006(4)
C17 0.036(5) 0.013(4) 0.021(4) -0.005(3) -0.006(4) -0.012(3)
C18 0.012(4) 0.018(4) 0.023(4) -0.014(3) 0.000(3) -0.003(3)
C19 0.013(4) 0.014(4) 0.027(4) -0.013(3) -0.004(3) 0.003(3)
C20 0.011(3) 0.009(3) 0.018(4) -0.004(3) -0.004(3) 0.002(3)
C21 0.016(4) 0.014(4) 0.014(4) -0.006(3) -0.004(3) 0.000(3)
C22 0.019(4) 0.008(4) 0.020(4) 0.000(3) -0.002(3) 0.000(3)
C23 0.029(5) 0.016(4) 0.011(3) 0.000(3) 0.002(3) -0.010(3)
C24 0.024(4) 0.021(4) 0.014(4) -0.010(3) 0.004(3) -0.007(3)
C25 0.014(4) 0.014(4) 0.019(4) -0.010(3) -0.003(3) -0.001(3)
C26 0.023(4) 0.012(4) 0.007(3) -0.004(3) -0.003(3) -0.005(3)
C27 0.016(4) 0.025(4) 0.023(4) -0.012(3) 0.004(3) 0.000(3)
C28 0.013(4) 0.015(4) 0.038(5) -0.014(4) -0.002(3) 0.007(3)
C29 0.021(4) 0.013(4) 0.026(4) -0.002(3) -0.005(3) -0.003(3)
Cl1 0.0402(13) 0.0291(12) 0.0218(10) -0.0111(9) -0.0013(9) 0.0040(10)
Cl2 0.0240(11) 0.0444(14) 0.0231(10) -0.0123(10) 0.0023(8) 0.0015(10)
C30 0.025(5) 0.025(5) 0.031(5) -0.014(4) 0.005(4) -0.005(4)
Cl3A 0.100(6) 0.047(4) 0.095(6) -0.022(4) -0.028(5) -0.008(4)
Cl4A 0.114(7) 0.060(5) 0.098(6) -0.012(4) 0.038(5) -0.008(5)
C31A 0.063(14) 0.106(15) 0.084(15) -0.001(14) -0.016(13) -0.010(13)
Cl3B 0.14(3) 0.13(2) 0.13(2) -0.03(2) 0.00(2) -0.01(2)
Cl4B 0.088(17) 0.054(13) 0.083(15) -0.039(12) -0.017(13) 0.000(11)
C31B 0.077(19) 0.092(19) 0.092(19) -0.022(18) -0.015(18) -0.011(18)

loop_
_atom_type_symbol
_atom_type_description
_atom_type_scat_dispersion_real
_atom_type_scat_dispersion_imag
_atom_type_scat_source
C C 0.0033 0.0016 'International Tables Vol C Tables 4.2.6.8 and 6.1.1.4'
H H 0.0000 0.0000 'International Tables Vol C Tables 4.2.6.8 and 6.1.1.4'
N N 0.0061 0.0033 'International Tables Vol C Tables 4.2.6.8 and 6.1.1.4'
O O 0.0106 0.0060 'International Tables Vol C Tables 4.2.6.8 and 6.1.1.4'
Cl Cl 0.1484 0.1585 'International Tables Vol C Tables 4.2.6.8 and 6.1.1.4'
Ir Ir -1.4442 7.9887 'International Tables Vol C Tables 4.2.6.8 and 6.1.1.4'

loop_
_geom_angle_atom_site_label_1
_geom_angle_atom_site_label_2
_geom_angle_atom_site_label_3
_geom_angle
C26 Ir1 C1 89.4(3)
C26 Ir1 N3 79.7(3)
C1 Ir1 N3 94.9(3)
C26 Ir1 N1 94.2(3)
C1 Ir1 N1 79.9(3)
N3 Ir1 N1 172.1(2)
C26 Ir1 O2 91.4(3)
C1 Ir1 O2 178.2(3)
N3 Ir1 O2 86.8(2)
N1 Ir1 O2 98.5(2)
C26 Ir1 O1 178.0(3)
C1 Ir1 O1 91.0(3)
N3 Ir1 O1 98.3(2)
N1 Ir1 O1 87.8(2)
O2 Ir1 O1 88.3(2)
C13 O1 Ir1 125.2(5)
C15 O2 Ir1 124.7(5)
C7 N1 C9 108.2(6)
C7 N1 Ir1 114.6(5)
C9 N1 Ir1 136.9(5)
C7 N2 C8 108.3(6)
C7 N2 C10 126.0(6)
C8 N2 C10 125.6(6)
C20 N3 C18 107.1(6)
C20 N3 Ir1 115.0(5)
C18 N3 Ir1 137.9(5)
C20 N4 C19 107.6(6)
C20 N4 C29 126.3(7)
C19 N4 C29 126.2(7)
C6 C1 C2 117.0(7)
C6 C1 Ir1 115.9(6)
C2 C1 Ir1 127.1(6)
C3 C2 C1 122.0(7)
C3 C2 H2 119.0
C1 C2 H2 119.0
C4 C3 C2 119.2(7)
C4 C3 H3 120.4
C2 C3 H3 120.4
C5 C4 C3 121.4(7)
C5 C4 H4 119.3
C3 C4 H4 119.3
C4 C5 C6 118.2(7)
C4 C5 H5 120.9
C6 C5 H5 120.9
C1 C6 C5 122.3(7)
C1 C6 C7 113.3(7)
C5 C6 C7 124.4(7)
N1 C7 N2 108.9(6)
N1 C7 C6 116.2(6)
N2 C7 C6 134.8(7)
C9 C8 N2 106.9(7)
C9 C8 C11 129.9(7)
N2 C8 C11 123.1(7)
C8 C9 N1 107.5(6)
C8 C9 C12 130.5(7)
N1 C9 C12 121.9(6)
N2 C10 H10A 109.5
N2 C10 H10B 109.5
H10A C10 H10B 109.5
N2 C10 H10C 109.5
H10A C10 H10C 109.5
H10B C10 H10C 109.5
C8 C11 H11A 109.5
C8 C11 H11B 109.5
H11A C11 H11B 109.5
C8 C11 H11C 109.5
H11A C11 H11C 109.5
H11B C11 H11C 109.5
C9 C12 H12A 109.5
C9 C12 H12B 109.5
H12A C12 H12B 109.5
C9 C12 H12C 109.5
H12A C12 H12C 109.5
H12B C12 H12C 109.5
O1 C13 C14 126.4(7)
O1 C13 C16 115.1(7)
C14 C13 C16 118.3(7)
C13 C14 C15 128.7(8)
C13 C14 H14 115.7
C15 C14 H14 115.7
O2 C15 C14 126.6(8)
O2 C15 C17 115.3(7)
C14 C15 C17 118.1(7)
C13 C16 H16A 109.5
C13 C16 H16B 109.5
H16A C16 H16B 109.5
C13 C16 H16C 109.5
H16A C16 H16C 109.5
H16B C16 H16C 109.5
C15 C17 H17A 109.5
C15 C17 H17B 109.5
H17A C17 H17B 109.5
C15 C17 H17C 109.5
H17A C17 H17C 109.5
H17B C17 H17C 109.5
C19 C18 N3 108.4(7)
C19 C18 C27 129.3(7)
N3 C18 C27 122.3(7)
C18 C19 N4 106.9(7)
C18 C19 C28 130.7(8)
N4 C19 C28 122.4(7)
N3 C20 N4 110.0(7)
N3 C20 C21 117.6(6)
N4 C20 C21 132.4(7)
C22 C21 C26 121.9(7)
C22 C21 C20 127.2(7)
C26 C21 C20 110.8(7)
C23 C22 C21 120.5(7)
C23 C22 H22 119.7
C21 C22 H22 119.7
C22 C23 C24 119.5(7)
C22 C23 H23 120.2
C24 C23 H23 120.2
C25 C24 C23 120.0(7)
C25 C24 H24 120.0
C23 C24 H24 120.0
C24 C25 C26 121.6(7)
C24 C25 H25 119.2
C26 C25 H25 119.2
C21 C26 C25 116.4(7)
C21 C26 Ir1 117.0(6)
C25 C26 Ir1 126.6(6)
C18 C27 H27A 109.5
C18 C27 H27B 109.5
H27A C27 H27B 109.5
C18 C27 H27C 109.5
H27A C27 H27C 109.5
H27B C27 H27C 109.5
C19 C28 H28A 109.5
C19 C28 H28B 109.5
H28A C28 H28B 109.5
C19 C28 H28C 109.5
H28A C28 H28C 109.5
H28B C28 H28C 109.5
N4 C29 H29A 109.5
N4 C29 H29B 109.5
H29A C29 H29B 109.5
N4 C29 H29C 109.5
H29A C29 H29C 109.5
H29B C29 H29C 109.5
Cl1 C30 Cl2 111.5(5)
Cl1 C30 H30A 109.3
Cl2 C30 H30A 109.3
Cl1 C30 H30B 109.3
Cl2 C30 H30B 109.3
H30A C30 H30B 108.0
Cl4A C31A Cl3A 122.4(17)
Cl4A C31A H31A 106.7
Cl3A C31A H31A 106.7
Cl4A C31A H31B 106.7
Cl3A C31A H31B 106.7
H31A C31A H31B 106.6
Cl4B C31B Cl3B 109.4(18)
Cl4B C31B H31C 109.8
Cl3B C31B H31C 109.8
Cl4B C31B H31D 109.8
Cl3B C31B H31D 109.8
H31C C31B H31D 108.2

loop_
_geom_bond_atom_site_label_1
_geom_bond_atom_site_label_2
_geom_bond_distance
Ir1 C26 2.006(7)
Ir1 C1 2.008(8)
Ir1 N3 2.055(6)
Ir1 N1 2.059(6)
Ir1 O2 2.154(6)
Ir1 O1 2.158(5)
O1 C13 1.272(9)
O2 C15 1.274(9)
N1 C7 1.342(10)
N1 C9 1.395(9)
N2 C7 1.361(9)
N2 C8 1.389(10)
N2 C10 1.468(10)
N3 C20 1.338(10)
N3 C18 1.394(9)
N4 C20 1.364(9)
N4 C19 1.389(11)
N4 C29 1.460(10)
C1 C6 1.395(11)
C1 C2 1.407(11)
C2 C3 1.402(11)
C2 H2 0.9500
C3 C4 1.391(11)
C3 H3 0.9500
C4 C5 1.385(11)
C4 H4 0.9500
C5 C6 1.426(11)
C5 H5 0.9500
C6 C7 1.465(10)
C8 C9 1.375(11)
C8 C11 1.497(11)
C9 C12 1.492(10)
C10 H10A 0.9800
C10 H10B 0.9800
C10 H10C 0.9800
C11 H11A 0.9800
C11 H11B 0.9800
C11 H11C 0.9800
C12 H12A 0.9800
C12 H12B 0.9800
C12 H12C 0.9800
C13 C14 1.388(11)
C13 C16 1.522(11)
C14 C15 1.410(11)
C14 H14 0.9500
C15 C17 1.507(11)
C16 H16A 0.9800
C16 H16B 0.9800
C16 H16C 0.9800
C17 H17A 0.9800
C17 H17B 0.9800
C17 H17C 0.9800
C18 C19 1.369(11)
C18 C27 1.497(11)
C19 C28 1.499(10)
C20 C21 1.472(10)
C21 C22 1.392(11)
C21 C26 1.423(11)
C22 C23 1.388(12)
C22 H22 0.9500
C23 C24 1.412(12)
C23 H23 0.9500
C24 C25 1.399(11)
C24 H24 0.9500
C25 C26 1.424(11)
C25 H25 0.9500
C27 H27A 0.9800
C27 H27B 0.9800
C27 H27C 0.9800
C28 H28A 0.9800
C28 H28B 0.9800
C28 H28C 0.9800
C29 H29A 0.9800
C29 H29B 0.9800
C29 H29C 0.9800
Cl1 C30 1.771(9)
Cl2 C30 1.775(9)
C30 H30A 0.9900
C30 H30B 0.9900
Cl3A C31A 1.647(19)
Cl4A C31A 1.647(19)
C31A H31A 0.9900
C31A H31B 0.9900
Cl3B C31B 1.70(2)
Cl4B C31B 1.69(2)
C31B H31C 0.9900
C31B H31D 0.9900

loop_
_geom_torsion_atom_site_label_1
_geom_torsion_atom_site_label_2
_geom_torsion_atom_site_label_3
_geom_torsion_atom_site_label_4
_geom_torsion
C1 Ir1 O1 C13 179.9(6)
N3 Ir1 O1 C13 84.8(6)
N1 Ir1 O1 C13 -100.3(6)
O2 Ir1 O1 C13 -1.7(6)
C26 Ir1 O2 C15 -175.2(6)
N3 Ir1 O2 C15 -95.6(6)
N1 Ir1 O2 C15 90.3(6)
O1 Ir1 O2 C15 2.8(6)
C26 Ir1 N1 C7 86.1(6)
C1 Ir1 N1 C7 -2.5(5)
O2 Ir1 N1 C7 178.2(5)
O1 Ir1 N1 C7 -93.9(5)
C26 Ir1 N1 C9 -88.0(7)
C1 Ir1 N1 C9 -176.6(8)
O2 Ir1 N1 C9 4.1(7)
O1 Ir1 N1 C9 92.0(7)
C26 Ir1 N3 C20 0.0(5)
C1 Ir1 N3 C20 88.5(6)
O2 Ir1 N3 C20 -92.1(5)
O1 Ir1 N3 C20 -179.8(5)
C26 Ir1 N3 C18 -176.8(8)
C1 Ir1 N3 C18 -88.3(8)
O2 Ir1 N3 C18 91.2(8)
O1 Ir1 N3 C18 3.4(8)
C26 Ir1 C1 C6 -91.3(6)
N3 Ir1 C1 C6 -170.9(6)
N1 Ir1 C1 C6 3.1(6)
O1 Ir1 C1 C6 90.7(6)
C26 Ir1 C1 C2 88.1(7)
N3 Ir1 C1 C2 8.5(7)
N1 Ir1 C1 C2 -177.5(7)
O1 Ir1 C1 C2 -89.9(7)
C6 C1 C2 C3 0.6(12)
Ir1 C1 C2 C3 -178.7(6)
C1 C2 C3 C4 0.1(12)
C2 C3 C4 C5 -0.5(12)
C3 C4 C5 C6 0.1(12)
C2 C1 C6 C5 -1.0(11)
Ir1 C1 C6 C5 178.4(6)
C2 C1 C6 C7 177.4(7)
Ir1 C1 C6 C7 -3.1(9)
C4 C5 C6 C1 0.7(12)
C4 C5 C6 C7 -177.6(7)
C9 N1 C7 N2 -1.9(8)
Ir1 N1 C7 N2 -177.7(5)
C9 N1 C7 C6 177.3(6)
Ir1 N1 C7 C6 1.6(8)
C8 N2 C7 N1 1.4(8)
C10 N2 C7 N1 179.2(7)
C8 N2 C7 C6 -177.6(8)
C10 N2 C7 C6 0.1(14)
C1 C6 C7 N1 1.0(10)
C5 C6 C7 N1 179.4(7)
C1 C6 C7 N2 -180.0(8)
C5 C6 C7 N2 -1.6(14)
C7 N2 C8 C9 -0.4(8)
C10 N2 C8 C9 -178.1(7)
C7 N2 C8 C11 -179.5(7)
C10 N2 C8 C11 2.8(12)
N2 C8 C9 N1 -0.8(8)
C11 C8 C9 N1 178.2(8)
N2 C8 C9 C12 -179.9(7)
C11 C8 C9 C12 -0.8(14)
C7 N1 C9 C8 1.7(8)
Ir1 N1 C9 C8 176.1(6)
C7 N1 C9 C12 -179.1(7)
Ir1 N1 C9 C12 -4.8(11)
Ir1 O1 C13 C14 -1.0(12)
Ir1 O1 C13 C16 -176.9(5)
O1 C13 C14 C15 4.0(14)
C16 C13 C14 C15 179.7(8)
Ir1 O2 C15 C14 -1.4(11)
Ir1 O2 C15 C17 178.9(5)
C13 C14 C15 O2 -2.6(14)
C13 C14 C15 C17 177.0(8)
C20 N3 C18 C19 0.8(9)
Ir1 N3 C18 C19 177.7(6)
C20 N3 C18 C27 -179.7(7)
Ir1 N3 C18 C27 -2.8(12)
N3 C18 C19 N4 -0.5(9)
C27 C18 C19 N4 -179.9(8)
N3 C18 C19 C28 177.7(8)
C27 C18 C19 C28 -1.7(15)
C20 N4 C19 C18 0.0(9)
C29 N4 C19 C18 178.7(7)
C20 N4 C19 C28 -178.4(7)
C29 N4 C19 C28 0.3(12)
C18 N3 C20 N4 -0.8(8)
Ir1 N3 C20 N4 -178.6(5)
C18 N3 C20 C21 178.9(7)
Ir1 N3 C20 C21 1.2(9)
C19 N4 C20 N3 0.5(9)
C29 N4 C20 N3 -178.1(7)
C19 N4 C20 C21 -179.2(8)
C29 N4 C20 C21 2.1(14)
N3 C20 C21 C22 178.7(8)
N4 C20 C21 C22 -1.5(14)
N3 C20 C21 C26 -2.2(10)
N4 C20 C21 C26 177.6(8)
C26 C21 C22 C23 0.1(13)
C20 C21 C22 C23 179.1(8)
C21 C22 C23 C24 0.3(13)
C22 C23 C24 C25 0.4(12)
C23 C24 C25 C26 -1.5(12)
C22 C21 C26 C25 -1.1(11)
C20 C21 C26 C25 179.7(7)
C22 C21 C26 Ir1 -178.7(6)
C20 C21 C26 Ir1 2.1(9)
C24 C25 C26 C21 1.8(11)
C24 C25 C26 Ir1 179.1(6)
C1 Ir1 C26 C21 -96.3(6)
N3 Ir1 C26 C21 -1.2(6)
N1 Ir1 C26 C21 -176.1(6)
O2 Ir1 C26 C21 85.2(6)
C1 Ir1 C26 C25 86.4(7)
N3 Ir1 C26 C25 -178.6(7)
N1 Ir1 C26 C25 6.6(7)
O2 Ir1 C26 C25 -92.1(7)
